data_2211939
loop_
_publ_author_name
'Li, Hui'
'Jiang, Shende'

_publ_section_title
;
 (2-Methoxy-5-methylphenyl)(4-methoxyphenyl)iodonium trifluoroacetate
;
_journal_coeditor_code SJ2177
_journal_issue 1
_journal_name_full 'Acta Crystallographica Section E'
_journal_page_first o83
_journal_page_last o85
_journal_paper_doi 10.1107/S1600536806050872
_journal_volume 63
_journal_year 2007
_chemical_formula_iupac 'C15 H16 I O2 +, C2 F3 O2 -'
_chemical_formula_moiety 'C15 H16 I O2 +, C2 F3 O2 -'
_chemical_formula_sum 'C17 H16 F3 I O4'
_chemical_formula_weight 468.20
_chemical_name_systematic
;
(2-Methoxy-5-methylphenyl)(4-methoxyphenyl)iodonium trifluoroacetate
;
_space_group_IT_number 14
_symmetry_cell_setting monoclinic
_symmetry_space_group_name_Hall '-P 2yn'
_symmetry_space_group_name_H-M 'P 1 21/n 1'
_atom_sites_solution_hydrogens geom
_atom_sites_solution_primary direct
_atom_sites_solution_secondary difmap
_cell_angle_alpha 90.00
_cell_angle_beta 109.803(3)
_cell_angle_gamma 90.00
_cell_formula_units_Z 4
_cell_length_a 12.805(3)
_cell_length_b 10.620(2)
_cell_length_c 14.334(3)
_cell_measurement_reflns_used 2446
_cell_measurement_temperature 294(2)
_cell_measurement_theta_max 23.61
_cell_measurement_theta_min 2.44
_cell_volume 1834.0(7)
_computing_cell_refinement 'SAINT (Bruker, 1997)'
_computing_data_collection 'SMART (Bruker, 1997)'
_computing_data_reduction SAINT
_computing_molecular_graphics 'SHELXTL (Bruker, 1997) and MERCURY (Macrae <i>et al.</i>,  2006)'
_computing_publication_material SHELXTL
_computing_structure_refinement 'SHELXL97 (Sheldrick, 1997)'
_computing_structure_solution 'SHELXS97 (Sheldrick, 1997)'
_diffrn_ambient_temperature 294(2)
_diffrn_measured_fraction_theta_full 0.995
_diffrn_measured_fraction_theta_max 0.995
_diffrn_measurement_device_type 'Bruker SMART 1000 CCD area-detector'
_diffrn_measurement_method '\f and \w'
_diffrn_radiation_monochromator graphite
_diffrn_radiation_source 'fine-focus sealed tube'
_diffrn_radiation_type MoK\a
_diffrn_radiation_wavelength 0.71073
_diffrn_reflns_av_R_equivalents 0.0365
_diffrn_reflns_av_sigmaI/netI 0.0455
_diffrn_reflns_limit_h_max 15
_diffrn_reflns_limit_h_min -14
_diffrn_reflns_limit_k_max 13
_diffrn_reflns_limit_k_min -10
_diffrn_reflns_limit_l_max 15
_diffrn_reflns_limit_l_min -17
_diffrn_reflns_number 10107
_diffrn_reflns_theta_full 26.42
_diffrn_reflns_theta_max 26.42
_diffrn_reflns_theta_min 1.85
_diffrn_standards_number 0
_exptl_absorpt_coefficient_mu 1.793
_exptl_absorpt_correction_T_max 0.7156
_exptl_absorpt_correction_T_min 0.6438
_exptl_absorpt_correction_type multi-scan
_exptl_absorpt_process_details '(SADABS; Sheldrick, 1996)'
_exptl_crystal_colour colorless
_exptl_crystal_density_diffrn 1.696
_exptl_crystal_density_method 'not measured'
_exptl_crystal_description block
_exptl_crystal_F_000 920
_exptl_crystal_size_max 0.26
_exptl_crystal_size_mid 0.24
_exptl_crystal_size_min 0.20
_refine_diff_density_max 0.704
_refine_diff_density_min -0.437
_refine_ls_extinction_method none
_refine_ls_goodness_of_fit_ref 0.987
_refine_ls_hydrogen_treatment constr
_refine_ls_matrix_type full
_refine_ls_number_parameters 257
_refine_ls_number_reflns 3744
_refine_ls_number_restraints 78
_refine_ls_restrained_S_all 0.999
_refine_ls_R_factor_all 0.0810
_refine_ls_R_factor_gt 0.0352
_refine_ls_shift/su_max 0.001
_refine_ls_shift/su_mean 0.000
_refine_ls_structure_factor_coef Fsqd
_refine_ls_weighting_details 'calc w=1/[\s^2^(Fo^2^)+(0.0273P)^2^+0.6825P] where P=(Fo^2^+2Fc^2^)/3'
_refine_ls_weighting_scheme calc
_refine_ls_wR_factor_gt 0.0667
_refine_ls_wR_factor_ref 0.0794
_reflns_number_gt 2099
_reflns_number_total 3744
_reflns_threshold_expression I>2\s(I)
_cod_data_source_file sj2177.cif
_cod_data_source_block I
_cod_original_cell_volume 1833.9(6)
_cod_original_sg_symbol_H-M 'P 21/n'
_cod_database_code 2211939
_cod_database_fobs_code 2211939

loop_
_symmetry_equiv_pos_as_xyz
'x, y, z'
'-x+1/2, y+1/2, -z+1/2'
'-x, -y, -z'
'x-1/2, -y-1/2, z-1/2'

loop_
_atom_site_type_symbol
_atom_site_label
_atom_site_fract_x
_atom_site_fract_y
_atom_site_fract_z
_atom_site_U_iso_or_equiv
_atom_site_adp_type
_atom_site_calc_flag
_atom_site_refinement_flags
_atom_site_occupancy
_atom_site_disorder_assembly
_atom_site_disorder_group
I I1 0.83685(2) 0.49497(3) 0.47230(2) 0.06367(13) Uani d . 1 . .
O O1 0.6711(3) 0.3792(3) 0.5599(3) 0.0845(10) Uani d . 1 . .
O O2 0.4356(3) 0.4838(3) 0.0809(2) 0.0797(9) Uani d . 1 . .
O O3 0.9461(3) 0.3993(3) 0.3430(2) 0.0853(10) Uani d . 1 . .
O O4 1.0299(3) 0.5736(4) 0.3214(3) 0.1062(13) Uani d . 1 . .
C C1 0.7454(3) 0.5791(5) 0.5524(3) 0.0563(11) Uani d . 1 . .
C C2 0.6744(3) 0.5034(5) 0.5827(3) 0.0629(11) Uani d . 1 . .
C C3 0.6124(4) 0.5621(5) 0.6334(3) 0.0693(13) Uani d . 1 . .
H H3 0.5638 0.5151 0.6552 0.083 Uiso calc R 1 . .
C C4 0.6231(4) 0.6901(5) 0.6513(3) 0.0719(14) Uani d . 1 . .
H H4 0.5818 0.7269 0.6865 0.086 Uiso calc R 1 . .
C C5 0.6918(4) 0.7661(5) 0.6197(3) 0.0647(12) Uani d . 1 . .
C C6 0.7542(3) 0.7067(4) 0.5696(3) 0.0605(12) Uani d . 1 . .
H H6 0.8023 0.7539 0.5475 0.073 Uiso calc R 1 . .
C C7 0.6020(4) 0.2956(5) 0.5929(4) 0.0999(18) Uani d . 1 . .
H H7A 0.5262 0.3230 0.5664 0.150 Uiso calc R 1 . .
H H7B 0.6259 0.2964 0.6640 0.150 Uiso calc R 1 . .
H H7C 0.6080 0.2117 0.5703 0.150 Uiso calc R 1 . .
C C8 0.6969(4) 0.9059(5) 0.6354(4) 0.0911(16) Uani d . 1 . .
H H8A 0.6803 0.9253 0.6943 0.137 Uiso calc R 1 . .
H H8B 0.6436 0.9461 0.5794 0.137 Uiso calc R 1 . .
H H8C 0.7700 0.9356 0.6425 0.137 Uiso calc R 1 . .
C C9 0.7025(3) 0.4896(4) 0.3381(3) 0.0491(9) Uani d . 1 . .
C C10 0.6579(4) 0.6001(4) 0.2917(3) 0.0623(12) Uani d . 1 . .
H H10 0.6880 0.6772 0.3183 0.075 Uiso calc R 1 . .
C C11 0.5679(4) 0.5950(4) 0.2050(3) 0.0673(13) Uani d . 1 . .
H H11 0.5362 0.6690 0.1732 0.081 Uiso calc R 1 . .
C C12 0.5253(3) 0.4799(4) 0.1659(3) 0.0565(11) Uani d . 1 . .
C C13 0.5713(3) 0.3693(4) 0.2122(3) 0.0588(11) Uani d . 1 . .
H H13 0.5425 0.2920 0.1850 0.071 Uiso calc R 1 . .
C C14 0.6608(3) 0.3749(4) 0.2998(3) 0.0556(11) Uani d . 1 . .
H H14 0.6924 0.3012 0.3323 0.067 Uiso calc R 1 . .
C C15 0.3905(4) 0.3664(5) 0.0365(4) 0.1022(18) Uani d . 1 . .
H H15A 0.3633 0.3201 0.0811 0.153 Uiso calc R 1 . .
H H15B 0.4473 0.3184 0.0229 0.153 Uiso calc R 1 . .
H H15C 0.3306 0.3818 -0.0243 0.153 Uiso calc R 1 . .
C C16 0.9681(4) 0.4834(5) 0.2931(3) 0.0616(12) Uani d . 1 A .
C C17 0.9126(4) 0.4741(4) 0.1821(4) 0.0684(13) Uani d D 1 . .
F F1 0.9646(4) 0.3923(5) 0.1437(3) 0.1214(19) Uani d PDU 0.881(7) A 1
F F2 0.8092(3) 0.4274(5) 0.1544(3) 0.1075(18) Uani d PDU 0.881(7) A 1
F F3 0.9058(5) 0.5807(4) 0.1324(3) 0.1080(17) Uani d PDU 0.881(7) A 1
F F1' 0.885(3) 0.3617(17) 0.137(2) 0.108(11) Uani d PDU 0.119(7) A 2
F F2' 0.8181(15) 0.545(2) 0.1626(15) 0.065(8) Uani d PDU 0.119(7) A 2
F F3' 0.966(2) 0.531(3) 0.1278(17) 0.077(9) Uani d PDU 0.119(7) A 2

loop_
_atom_site_aniso_label
_atom_site_aniso_U_11
_atom_site_aniso_U_22
_atom_site_aniso_U_33
_atom_site_aniso_U_12
_atom_site_aniso_U_13
_atom_site_aniso_U_23
I1 0.04634(16) 0.0873(2) 0.06048(18) -0.00048(18) 0.02217(12) -0.00776(18)
O1 0.089(3) 0.069(2) 0.109(3) -0.011(2) 0.052(2) 0.001(2)
O2 0.069(2) 0.090(3) 0.068(2) 0.002(2) 0.0075(16) -0.0010(19)
O3 0.112(3) 0.074(2) 0.081(2) 0.022(2) 0.046(2) 0.010(2)
O4 0.119(3) 0.083(3) 0.089(3) -0.011(2) -0.002(2) -0.013(2)
C1 0.045(2) 0.076(3) 0.053(3) 0.002(2) 0.023(2) -0.001(2)
C2 0.053(2) 0.075(3) 0.064(3) -0.001(3) 0.024(2) 0.002(3)
C3 0.063(3) 0.086(4) 0.072(3) 0.003(3) 0.039(3) 0.018(3)
C4 0.067(3) 0.090(4) 0.071(3) 0.009(3) 0.039(3) 0.002(3)
C5 0.060(3) 0.079(4) 0.055(3) 0.000(3) 0.019(2) -0.007(2)
C6 0.059(3) 0.072(3) 0.052(3) -0.011(2) 0.021(2) -0.003(2)
C7 0.115(4) 0.080(4) 0.107(4) -0.022(4) 0.040(4) 0.014(3)
C8 0.098(4) 0.082(4) 0.101(4) -0.008(3) 0.045(3) -0.022(3)
C9 0.048(2) 0.052(3) 0.051(2) 0.000(2) 0.0217(18) -0.002(2)
C10 0.074(3) 0.047(3) 0.070(3) -0.004(2) 0.030(3) -0.006(2)
C11 0.078(3) 0.052(3) 0.072(3) 0.009(3) 0.026(3) 0.010(3)
C12 0.053(2) 0.062(3) 0.058(3) -0.003(2) 0.024(2) -0.004(2)
C13 0.059(3) 0.055(3) 0.065(3) -0.009(2) 0.024(2) -0.008(2)
C14 0.057(3) 0.048(3) 0.065(3) 0.003(2) 0.024(2) 0.006(2)
C15 0.086(4) 0.119(5) 0.079(4) -0.017(4) -0.001(3) -0.013(4)
C16 0.065(3) 0.050(3) 0.068(3) 0.012(3) 0.020(2) -0.007(3)
C17 0.069(3) 0.064(4) 0.076(3) 0.000(3) 0.028(3) -0.009(3)
F1 0.135(4) 0.137(4) 0.102(3) 0.029(3) 0.054(3) -0.040(2)
F2 0.080(3) 0.136(4) 0.097(3) -0.028(3) 0.018(2) -0.008(3)
F3 0.135(4) 0.084(3) 0.089(3) -0.009(3) 0.017(3) 0.019(2)
F1' 0.110(14) 0.104(14) 0.110(13) -0.007(9) 0.036(9) -0.004(9)
F2' 0.057(11) 0.084(12) 0.056(10) 0.028(8) 0.021(7) 0.005(8)
F3' 0.084(11) 0.084(13) 0.068(11) -0.008(8) 0.035(8) 0.014(8)

loop_
_atom_type_symbol
_atom_type_description
_atom_type_scat_dispersion_real
_atom_type_scat_dispersion_imag
_atom_type_scat_source
C C 0.0033 0.0016 'International Tables Vol C Tables 4.2.6.8 and 6.1.1.4'
H H 0.0000 0.0000 'International Tables Vol C Tables 4.2.6.8 and 6.1.1.4'
O O 0.0106 0.0060 'International Tables Vol C Tables 4.2.6.8 and 6.1.1.4'
F F 0.0171 0.0103 'International Tables Vol C Tables 4.2.6.8 and 6.1.1.4'
I I -0.4742 1.8119 'International Tables Vol C Tables 4.2.6.8 and 6.1.1.4'

loop_
_geom_angle_atom_site_label_1
_geom_angle_atom_site_label_2
_geom_angle_atom_site_label_3
_geom_angle
C1 I1 C9 94.37(15)
C2 O1 C7 119.5(4)
C12 O2 C15 117.5(4)
C6 C1 C2 122.4(4)
C6 C1 I1 119.4(3)
C2 C1 I1 118.1(3)
O1 C2 C1 117.2(4)
O1 C2 C3 125.8(4)
C1 C2 C3 117.0(5)
C4 C3 C2 119.9(5)
C4 C3 H3 120.0
C2 C3 H3 120.0
C5 C4 C3 123.3(4)
C5 C4 H4 118.3
C3 C4 H4 118.3
C4 C5 C6 116.5(4)
C4 C5 C8 122.0(4)
C6 C5 C8 121.5(4)
C1 C6 C5 120.8(4)
C1 C6 H6 119.6
C5 C6 H6 119.6
O1 C7 H7A 109.5
O1 C7 H7B 109.5
H7A C7 H7B 109.5
O1 C7 H7C 109.5
H7A C7 H7C 109.5
H7B C7 H7C 109.5
C5 C8 H8A 109.5
C5 C8 H8B 109.5
H8A C8 H8B 109.5
C5 C8 H8C 109.5
H8A C8 H8C 109.5
H8B C8 H8C 109.5
C14 C9 C10 121.6(4)
C14 C9 I1 118.6(3)
C10 C9 I1 119.8(3)
C9 C10 C11 119.1(4)
C9 C10 H10 120.5
C11 C10 H10 120.5
C12 C11 C10 119.7(4)
C12 C11 H11 120.1
C10 C11 H11 120.1
O2 C12 C11 115.7(4)
O2 C12 C13 123.3(4)
C11 C12 C13 120.9(4)
C12 C13 C14 119.1(4)
C12 C13 H13 120.4
C14 C13 H13 120.4
C9 C14 C13 119.5(4)
C9 C14 H14 120.2
C13 C14 H14 120.2
O2 C15 H15A 109.5
O2 C15 H15B 109.5
H15A C15 H15B 109.5
O2 C15 H15C 109.5
H15A C15 H15C 109.5
H15B C15 H15C 109.5
O4 C16 O3 128.6(5)
O4 C16 C17 115.0(5)
O3 C16 C17 116.4(4)
F1 C17 F3 106.7(5)
F1 C17 F2 102.7(4)
F3 C17 F2 106.1(4)
F1 C17 F1' 46.0(17)
F3 C17 F1' 122.9(14)
F2 C17 F1' 57.2(17)
F1 C17 F3' 68.1(14)
F3 C17 F3' 42.0(13)
F2 C17 F3' 129.9(12)
F1' C17 F3' 103.1(19)
F1 C17 F2' 144.1(10)
F3 C17 F2' 61.9(11)
F2 C17 F2' 55.1(12)
F1' C17 F2' 108.7(19)
F3' C17 F2' 102.9(16)
F1 C17 C16 111.0(4)
F3 C17 C16 115.6(4)
F2 C17 C16 113.7(4)
F1' C17 C16 120.9(14)
F3' C17 C16 115.5(12)
F2' C17 C16 104.3(9)

loop_
_geom_bond_atom_site_label_1
_geom_bond_atom_site_label_2
_geom_bond_distance
I1 C1 2.097(4)
I1 C9 2.102(4)
O1 C2 1.357(5)
O1 C7 1.441(5)
O2 C12 1.363(5)
O2 C15 1.430(5)
O3 C16 1.235(5)
O4 C16 1.221(5)
C1 C6 1.375(6)
C1 C2 1.390(6)
C2 C3 1.392(6)
C3 C4 1.382(6)
C3 H3 0.9300
C4 C5 1.378(6)
C4 H4 0.9300
C5 C6 1.394(5)
C5 C8 1.499(6)
C6 H6 0.9300
C7 H7A 0.9600
C7 H7B 0.9600
C7 H7C 0.9600
C8 H8A 0.9600
C8 H8B 0.9600
C8 H8C 0.9600
C9 C14 1.369(5)
C9 C10 1.373(5)
C10 C11 1.380(5)
C10 H10 0.9300
C11 C12 1.378(6)
C11 H11 0.9300
C12 C13 1.379(5)
C13 C14 1.385(5)
C13 H13 0.9300
C14 H14 0.9300
C15 H15A 0.9600
C15 H15B 0.9600
C15 H15C 0.9600
C16 C17 1.511(6)
C17 F1 1.323(5)
C17 F3 1.325(5)
C17 F2 1.341(5)
C17 F1' 1.343(10)
C17 F3' 1.345(10)
C17 F2' 1.371(9)

loop_
_geom_hbond_atom_site_label_D
_geom_hbond_atom_site_label_H
_geom_hbond_atom_site_label_A
_geom_hbond_site_symmetry_A
_geom_hbond_distance_DH
_geom_hbond_distance_HA
_geom_hbond_distance_DA
_geom_hbond_angle_DHA
C11 H11 O3 2_655 0.93 2.48 3.297(6) 147.4
C13 H13 O4 2_645 0.93 2.49 3.368(6) 158.2

loop_
_geom_torsion_atom_site_label_1
_geom_torsion_atom_site_label_2
_geom_torsion_atom_site_label_3
_geom_torsion_atom_site_label_4
_geom_torsion
C9 I1 C1 C6 -99.6(3)
C9 I1 C1 C2 77.9(3)
C7 O1 C2 C1 177.6(4)
C7 O1 C2 C3 -2.8(7)
C6 C1 C2 O1 178.7(4)
I1 C1 C2 O1 1.3(5)
C6 C1 C2 C3 -0.9(6)
I1 C1 C2 C3 -178.3(3)
O1 C2 C3 C4 -179.5(4)
C1 C2 C3 C4 0.1(6)
C2 C3 C4 C5 1.2(7)
C3 C4 C5 C6 -1.6(7)
C3 C4 C5 C8 176.5(5)
C2 C1 C6 C5 0.5(6)
I1 C1 C6 C5 177.9(3)
C4 C5 C6 C1 0.7(6)
C8 C5 C6 C1 -177.4(4)
C1 I1 C9 C14 -113.5(3)
C1 I1 C9 C10 65.9(3)
C14 C9 C10 C11 1.0(6)
I1 C9 C10 C11 -178.4(3)
C9 C10 C11 C12 -0.9(6)
C15 O2 C12 C11 178.5(4)
C15 O2 C12 C13 -2.4(6)
C10 C11 C12 O2 179.2(4)
C10 C11 C12 C13 0.1(6)
O2 C12 C13 C14 -178.4(3)
C11 C12 C13 C14 0.6(6)
C10 C9 C14 C13 -0.3(6)
I1 C9 C14 C13 179.1(3)
C12 C13 C14 C9 -0.5(6)
O4 C16 C17 F1 99.7(5)
O3 C16 C17 F1 -79.9(6)
O4 C16 C17 F3 -22.1(7)
O3 C16 C17 F3 158.4(5)
O4 C16 C17 F2 -145.2(5)
O3 C16 C17 F2 35.3(6)
O4 C16 C17 F1' 150(2)
O3 C16 C17 F1' -29(2)
O4 C16 C17 F3' 24.8(17)
O3 C16 C17 F3' -154.8(16)
O4 C16 C17 F2' -87.4(14)
O3 C16 C17 F2' 93.1(14)
